data_1000351
loop_
_publ_author_name
'Loiseau, Th'
'Lacorre, Ph'
'Calage, Y'
'Greneche, J M'
'Ferey, G'

_publ_section_title
;
Crystal structure and magnetic study of a new iron(III) phosphate,
Fe~1.21~PO~4~X (X=F, OH, H~2~O), isostructural with 3MgSO~4~ .
Mg(OH)~2~ . H~2~O
;
_journal_coden_ASTM JSSCBI
_journal_name_full 'Journal of Solid State Chemistry'
_journal_page_first 417
_journal_page_last 427
_journal_paper_doi 10.1006/jssc.1993.1234
_journal_volume 105
_journal_year 1993
_chemical_formula_structural 'Fe1.21 (P O4) (F0.45 (O H)0.18 (H2 O)0.37)'
_chemical_formula_sum 'F0.45 Fe1.21 H0.92 O4.55 P'
_chemical_name_systematic
;
Iron phosphate fluoride hydroxide hydrate (1.2/1/0.5/0.2/0.4)
;
_space_group_IT_number 141
_symmetry_cell_setting tetragonal
_symmetry_space_group_name_Hall '-I 4bd 2'
_symmetry_space_group_name_H-M 'I 41/a m d :2'
_cell_angle_alpha 90
_cell_angle_beta 90
_cell_angle_gamma 90
_cell_formula_units_Z 4
_cell_length_a 5.184(1)
_cell_length_b 5.184(1)
_cell_length_c 13.040(5)
_cell_volume 350.4
_refine_ls_R_factor_all 0.02
_cod_original_sg_symbol_H-M 'I 41/a m d Z'
_cod_original_formula_sum 'H.92 F.45 Fe1.21 O4.55 P'
_cod_database_code 1000351

loop_
_symmetry_equiv_pos_as_xyz
x,y,z
x,1/2-y,z
1/4+y,1/4+x,3/4+z
1/4+y,1/4-x,3/4+z
-x,y,z
-x,1/2-y,z
3/4-y,1/4+x,3/4+z
3/4-y,1/4-x,3/4+z
-x,-y,-z
-x,1/2+y,-z
3/4-y,3/4-x,1/4-z
3/4-y,3/4+x,1/4-z
x,-y,-z
x,1/2+y,-z
1/4+y,3/4-x,1/4-z
1/4+y,3/4+x,1/4-z
1/2+x,1/2+y,1/2+z
1/2+x,-y,1/2+z
3/4+y,3/4+x,1/4+z
3/4+y,3/4-x,1/4+z
1/2-x,1/2+y,1/2+z
1/2-x,-y,1/2+z
1/4-y,3/4+x,1/4+z
1/4-y,3/4-x,1/4+z
1/2-x,1/2-y,1/2-z
1/2-x,y,1/2-z
1/4-y,1/4-x,3/4-z
1/4-y,1/4+x,3/4-z
1/2+x,1/2-y,1/2-z
1/2+x,y,1/2-z
3/4+y,1/4-x,3/4-z
3/4+y,1/4+x,3/4-z

loop_
_atom_site_aniso_label
_atom_site_aniso_U_11
_atom_site_aniso_U_12
_atom_site_aniso_U_13
_atom_site_aniso_U_22
_atom_site_aniso_U_23
_atom_site_aniso_U_33
Fe1 0.0107(4) 0. 0. 0.0112(18) -0.0002(10) 0.0122(4)
P1 0.0104(4) 0. 0. 0.0104(4) 0. 0.0118(4)
O1 0.0247(10) 0. 0. 0.0273(11) 0.0172(10) 0.0322(10)
F1 0.0197(11) 0. 0. 0.0197(11) 0. 0.0168(13)
O2 0.0197(11) 0. 0. 0.0197(11) 0. 0.0168(13)

loop_
_atom_site_label
_atom_site_type_symbol
_atom_site_symmetry_multiplicity
_atom_site_Wyckoff_symbol
_atom_site_fract_x
_atom_site_fract_y
_atom_site_fract_z
_atom_site_occupancy
_atom_site_attached_hydrogens
_atom_site_calc_flag
Fe1 Fe3+ 16 h 0. 0.0330(6) 0.4988(4) 0.303(1) 0 d
P1 P5+ 4 a 0. 0.75 0.125 1. 0 d
O1 O2- 16 h 0. 0.5058(4) 0.1912(1) 1. 0 d
F1 F1- 4 b 0. 0.25 0.375 0.45 0 d
O2 O2- 4 b 0. 0.25 0.375 0.55 0 d
H1 H1+ 32 i -1. -1. -1. 0.115 0 dum

loop_
_atom_type_symbol
_atom_type_oxidation_number
Fe3+ 3.000
P5+ 5.000
O2- -2.000
F1- -1.000
H1+ 1.000
